data_2224690
loop_
_publ_author_name
'Ahmad, Saeed'
'Shaheen, Muhammad Ashraf'
'Stoeckli-Evans, Helen'

_publ_section_title
;
 A monoclinic polymorph of cysteamine hydrochloride
;
_journal_coeditor_code IS2503
_journal_issue 1
_journal_name_full 'Acta Crystallographica Section E'
_journal_page_first o134
_journal_paper_doi 10.1107/S1600536809053008
_journal_volume 66
_journal_year 2010
_chemical_formula_iupac 'C2 H8 N S +, Cl -'
_chemical_formula_moiety 'C2 H8 N S +, Cl -'
_chemical_formula_sum 'C2 H8 Cl N S'
_chemical_formula_weight 113.60
_chemical_name_common
;
cysteamine hydrochloride
;
_chemical_name_systematic
;
2-mercaptoethanaminium chloride
;
_space_group_IT_number 14
_symmetry_cell_setting monoclinic
_symmetry_space_group_name_Hall '-P 2ybc'
_symmetry_space_group_name_H-M 'P 1 21/c 1'
_atom_sites_solution_hydrogens geom
_atom_sites_solution_primary direct
_atom_sites_solution_secondary difmap
_audit_creation_method SHELXL-97
_cell_angle_alpha 90.00
_cell_angle_beta 101.962(4)
_cell_angle_gamma 90.00
_cell_formula_units_Z 4
_cell_length_a 7.7441(4)
_cell_length_b 8.4931(5)
_cell_length_c 8.7126(5)
_cell_measurement_reflns_used 15168
_cell_measurement_temperature 173(2)
_cell_measurement_theta_max 29.53
_cell_measurement_theta_min 2.39
_cell_volume 560.60(6)
_computing_cell_refinement 'X-AREA (Stoe & Cie, 2009)'
_computing_data_collection 'X-AREA (Stoe & Cie, 2009)'
_computing_data_reduction 'X-RED32 (Stoe & Cie, 2009)'
_computing_molecular_graphics 'ORTEP-3 (Farrugia, 1997) and Mercury (Macrae <i>et al.</i>, 2006)'
_computing_publication_material 'SHELXL97 (Sheldrick, 2008) and PLATON (Spek, 2009)'
_computing_structure_refinement 'SHELXL97 (Sheldrick, 2008)'
_computing_structure_solution 'SHELXS97 (Sheldrick, 2008)'
_diffrn_ambient_temperature 173(2)
_diffrn_measured_fraction_theta_full 0.997
_diffrn_measured_fraction_theta_max 0.997
_diffrn_measurement_device_type 'Stoe IPDS-2'
_diffrn_measurement_method '\f and \w scans'
_diffrn_radiation_monochromator graphite
_diffrn_radiation_source 'fine-focus sealed tube'
_diffrn_radiation_type MoK\a
_diffrn_radiation_wavelength 0.71073
_diffrn_reflns_av_R_equivalents 0.0722
_diffrn_reflns_av_sigmaI/netI 0.0311
_diffrn_reflns_limit_h_max 10
_diffrn_reflns_limit_h_min -10
_diffrn_reflns_limit_k_max 11
_diffrn_reflns_limit_k_min -11
_diffrn_reflns_limit_l_max 11
_diffrn_reflns_limit_l_min -11
_diffrn_reflns_number 10581
_diffrn_reflns_theta_full 29.15
_diffrn_reflns_theta_max 29.15
_diffrn_reflns_theta_min 2.69
_diffrn_standards_decay_% 0
_diffrn_standards_number 0
_exptl_absorpt_coefficient_mu 0.897
_exptl_absorpt_correction_T_max 0.8598
_exptl_absorpt_correction_T_min 0.7382
_exptl_absorpt_correction_type numerical
_exptl_absorpt_process_details '(<i>X-SHAPE</i>; Stoe & Cie, 2009)'
_exptl_crystal_colour Colourless
_exptl_crystal_density_diffrn 1.346
_exptl_crystal_density_method 'not measured'
_exptl_crystal_description block
_exptl_crystal_F_000 240
_exptl_crystal_size_max 0.40
_exptl_crystal_size_mid 0.40
_exptl_crystal_size_min 0.40
_refine_diff_density_max 0.295
_refine_diff_density_min -0.359
_refine_ls_extinction_coef 0.038(9)
_refine_ls_extinction_expression Fc^*^=kFc[1+0.001xFc^2^\l^3^/sin(2\q)]^-1/4^
_refine_ls_extinction_method 'SHELXL97 (Sheldrick, 2008)'
_refine_ls_goodness_of_fit_ref 1.103
_refine_ls_hydrogen_treatment refall
_refine_ls_matrix_type full
_refine_ls_number_parameters 79
_refine_ls_number_reflns 1506
_refine_ls_number_restraints 0
_refine_ls_restrained_S_all 1.103
_refine_ls_R_factor_all 0.0342
_refine_ls_R_factor_gt 0.0323
_refine_ls_shift/su_max 0.001
_refine_ls_shift/su_mean 0.000
_refine_ls_structure_factor_coef Fsqd
_refine_ls_weighting_details 'calc w=1/[\s^2^(Fo^2^)+(0.0466P)^2^+0.1619P] where P=(Fo^2^+2Fc^2^)/3'
_refine_ls_weighting_scheme calc
_refine_ls_wR_factor_gt 0.0866
_refine_ls_wR_factor_ref 0.0881
_reflns_number_gt 1426
_reflns_number_total 1506
_reflns_threshold_expression I>2\s(I)
_cod_data_source_file is2503.cif
_cod_data_source_block I
_cod_original_cell_volume 560.60(5)
_cod_original_sg_symbol_H-M 'P 21/c'
_cod_database_code 2224690
_cod_database_fobs_code 2224690

loop_
_symmetry_equiv_pos_site_id
_symmetry_equiv_pos_as_xyz
1 x,y,z
2 -x,1/2+y,1/2-z
3 -x,-y,-z
4 x,1/2-y,1/2+z

loop_
_atom_site_aniso_label
_atom_site_aniso_U_11
_atom_site_aniso_U_22
_atom_site_aniso_U_33
_atom_site_aniso_U_12
_atom_site_aniso_U_13
_atom_site_aniso_U_23
S1 0.0457(3) 0.0318(2) 0.0344(2) -0.00240(10) 0.0107(2) -0.00340(10)
N1 0.0285(6) 0.0321(6) 0.0256(6) -0.0013(4) 0.0053(4) 0.0005(5)
C1 0.0301(7) 0.0407(8) 0.0284(7) 0.0010(6) 0.0083(5) 0.0038(6)
C2 0.0273(6) 0.0432(8) 0.0265(6) 0.0019(6) 0.0041(5) 0.0032(6)
Cl1 0.0289(2) 0.0307(2) 0.0268(2) 0.00110(10) 0.00460(10) -0.00160(10)

loop_
_atom_site_type_symbol
_atom_site_label
_atom_site_fract_x
_atom_site_fract_y
_atom_site_fract_z
_atom_site_U_iso_or_equiv
_atom_site_thermal_displace_type
_atom_site_calc_flag
_atom_site_refinement_flags
_atom_site_occupancy
S S1 0.85152(6) 0.67255(4) 0.96395(5) 0.03700(10) Uani . . 1.000
N N1 0.83799(17) 0.42811(15) 0.67906(15) 0.0288(3) Uani . . 1.000
C C1 0.6807(2) 0.53275(19) 0.87903(17) 0.0327(4) Uani . . 1.000
C C2 0.67171(19) 0.4989(2) 0.70672(17) 0.0326(4) Uani . . 1.000
Cl Cl1 0.77972(4) 0.40823(4) 0.31160(4) 0.02900(10) Uani . . 1.000
H H1AN 0.853(3) 0.335(3) 0.726(3) 0.045(6) Uiso . . 1.000
H H1A 0.711(3) 0.439(3) 0.942(3) 0.038(5) Uiso . . 1.000
H H1B 0.570(3) 0.572(3) 0.894(3) 0.045(6) Uiso . . 1.000
H H1S 0.795(3) 0.783(3) 0.881(3) 0.060(7) Uiso . . 1.000
H H1BN 0.935(3) 0.485(3) 0.714(3) 0.044(6) Uiso . . 1.000
H H2A 0.652(3) 0.597(2) 0.644(2) 0.033(5) Uiso . . 1.000
H H2B 0.575(3) 0.428(3) 0.668(3) 0.055(7) Uiso . . 1.000
H H1CN 0.834(3) 0.414(3) 0.576(3) 0.047(6) Uiso . . 1.000

loop_
_atom_type_symbol
_atom_type_description
_atom_type_scat_dispersion_real
_atom_type_scat_dispersion_imag
_atom_type_scat_source
C C 0.0033 0.0016 'International Tables Vol C Tables 4.2.6.8 and 6.1.1.4'
H H 0.0000 0.0000 'International Tables Vol C Tables 4.2.6.8 and 6.1.1.4'
N N 0.0061 0.0033 'International Tables Vol C Tables 4.2.6.8 and 6.1.1.4'
S S 0.1246 0.1234 'International Tables Vol C Tables 4.2.6.8 and 6.1.1.4'
Cl Cl 0.1484 0.1585 'International Tables Vol C Tables 4.2.6.8 and 6.1.1.4'

loop_
_geom_angle_atom_site_label_1
_geom_angle_atom_site_label_2
_geom_angle_atom_site_label_3
_geom_angle_site_symmetry_1
_geom_angle_site_symmetry_2
_geom_angle_site_symmetry_3
_geom_angle
_geom_angle_publ_flag
C1 S1 H1S . . . 96.9(12) no
H1AN N1 H1CN . . . 108(2) no
H1BN N1 H1CN . . . 105(2) no
C2 N1 H1AN . . . 108.7(16) no
C2 N1 H1BN . . . 115.0(16) no
C2 N1 H1CN . . . 111.4(15) no
H1AN N1 H1BN . . . 108(2) no
S1 C1 C2 . . . 114.04(11) no
N1 C2 C1 . . . 111.96(12) no
S1 C1 H1A . . . 103.7(15) no
S1 C1 H1B . . . 108.4(15) no
C2 C1 H1A . . . 111.2(15) no
C2 C1 H1B . . . 110.1(15) no
H1A C1 H1B . . . 109(2) no
N1 C2 H2A . . . 106.9(13) no
N1 C2 H2B . . . 109.1(15) no
C1 C2 H2A . . . 110.9(10) no
C1 C2 H2B . . . 109.7(15) no
H2A C2 H2B . . . 108(2) no

loop_
_geom_bond_atom_site_label_1
_geom_bond_atom_site_label_2
_geom_bond_site_symmetry_1
_geom_bond_site_symmetry_2
_geom_bond_distance
_geom_bond_publ_flag
S1 C1 . . 1.8170(16) no
S1 H1S . . 1.21(3) no
N1 C2 . . 1.485(2) no
N1 H1BN . . 0.89(2) no
N1 H1AN . . 0.89(3) no
N1 H1CN . . 0.90(3) no
C1 C2 . . 1.516(2) no
C1 H1A . . 0.97(3) no
C1 H1B . . 0.95(2) no
C2 H2A . . 0.991(17) no
C2 H2B . . 0.97(2) no

loop_
_geom_hbond_atom_site_label_D
_geom_hbond_atom_site_label_H
_geom_hbond_atom_site_label_A
_geom_hbond_site_symmetry_A
_geom_hbond_distance_DH
_geom_hbond_distance_HA
_geom_hbond_distance_DA
_geom_hbond_angle_DHA
_geom_hbond_publ_flag
S1 H1S Cl1 4_565 1.21(3) 2.69(3) 3.8003(5) 152(2) yes
N1 H1AN Cl1 4_555 0.89(3) 2.31(3) 3.1485(13) 159(2) yes
N1 H1BN Cl1 3_766 0.89(2) 2.44(2) 3.2563(14) 152(2) yes
N1 H1CN Cl1 . 0.90(3) 2.26(3) 3.1437(13) 169(2) yes

loop_
_geom_torsion_atom_site_label_1
_geom_torsion_atom_site_label_2
_geom_torsion_atom_site_label_3
_geom_torsion_atom_site_label_4
_geom_torsion_site_symmetry_1
_geom_torsion_site_symmetry_2
_geom_torsion_site_symmetry_3
_geom_torsion_site_symmetry_4
_geom_torsion
_geom_torsion_publ_flag
S1 C1 C2 N1 . . . . 61.49(16) no

loop_
_cod_related_entry_id
_cod_related_entry_database
_cod_related_entry_code
1 ChemSpider 8729
